data_2022153
loop_
_publ_author_name
'Becerra, Diana'
'Castillo, Juan'
'Insuasty, Braulio'
'Cobo, Justo'
'Glidewell, Christopher'

_publ_section_title
;
 Synthesis of <i>N</i>-substituted
 3-(2-aryl-2-oxoethyl)-3-hydroxyindolin-2-ones and their conversion to
 <i>N</i>-substituted (<i>E</i>)-3-(2-aryl-2-oxoethylidene)indolin-2-ones:
 synthetic sequence, spectroscopic characterization and structures of four
 3-hydroxy compounds and five oxoethylidene products
;
_journal_coeditor_code SK3748
_journal_issue 5
_journal_name_full 'Acta Crystallographica Section C'
_journal_page_first 433
_journal_page_last 445
_journal_paper_doi 10.1107/S2053229620004143
_journal_volume 76
_journal_year 2020
_chemical_formula_iupac 'C23 H16 F N O2'
_chemical_formula_moiety 'C23 H16 F N O2'
_chemical_formula_sum 'C23 H16 F N O2'
_chemical_formula_weight 357.37
_chemical_name_systematic
;
(<i>E</i>)-1-Benzyl-3-[2-(4-fluorophenyl)-2-oxoethylidene]indolin-2-one
;
_space_group_crystal_system monoclinic
_space_group_IT_number 14
_space_group_name_Hall '-P 2ybc'
_space_group_name_H-M_alt 'P 1 21/c 1'
_atom_sites_solution_hydrogens geom
_atom_sites_solution_primary difmap
_audit_creation_method SHELXL-2014
_cell_angle_alpha 90
_cell_angle_beta 96.986(3)
_cell_angle_gamma 90
_cell_formula_units_Z 4
_cell_length_a 7.6021(6)
_cell_length_b 20.4880(13)
_cell_length_c 10.9319(7)
_cell_measurement_reflns_used 3896
_cell_measurement_temperature 100(2)
_cell_measurement_theta_max 27.627
_cell_measurement_theta_min 2.124
_cell_volume 1690.0(2)
_computing_cell_refinement
;
SAINT (Bruker, 2017)
;
_computing_data_collection
;
APEX3 (Bruker, 2018)
;
_computing_data_reduction
;
SAINT (Bruker, 2017)
;
_computing_molecular_graphics
;
PLATON (Spek, 2020)
;
_computing_publication_material
;
SHELXL2014 (Sheldrick, 2015b) and PLATON (Spek, 2020)
;
_computing_structure_refinement
;
SHELXL2014 (Sheldrick, 2015b)
;
_computing_structure_solution
;
SHELXT2014 (Sheldrick, 2015a)
;
_diffrn_ambient_temperature 100(2)
_diffrn_measured_fraction_theta_full 0.998
_diffrn_measured_fraction_theta_max 0.987
_diffrn_measurement_device_type 'Bruker D8 Venture'
_diffrn_measurement_method '\f and \w scans'
_diffrn_radiation_monochromator 'multilayer mirror'
_diffrn_radiation_type MoK\a
_diffrn_radiation_wavelength 0.71073
_diffrn_reflns_av_unetI/netI 0.0610
_diffrn_reflns_limit_h_max 9
_diffrn_reflns_limit_h_min -9
_diffrn_reflns_limit_k_max 26
_diffrn_reflns_limit_k_min 0
_diffrn_reflns_limit_l_max 14
_diffrn_reflns_limit_l_min 0
_diffrn_reflns_number 3896
_diffrn_reflns_theta_full 25.242
_diffrn_reflns_theta_max 27.627
_diffrn_reflns_theta_min 2.124
_diffrn_source 'INCOATEC high brilliance microfocus sealed tube'
_diffrn_standards_decay_% 0
_diffrn_standards_interval_count 0
_diffrn_standards_interval_time 0
_diffrn_standards_number 0
_exptl_absorpt_coefficient_mu 0.097
_exptl_absorpt_correction_T_max 0.990
_exptl_absorpt_correction_T_min 0.917
_exptl_absorpt_correction_type multi-scan
_exptl_absorpt_process_details
;
(SADABS; Bruker, 2016)
;
_exptl_crystal_colour red
_exptl_crystal_density_diffrn 1.405
_exptl_crystal_description block
_exptl_crystal_F_000 744
_exptl_crystal_size_max 0.140
_exptl_crystal_size_mid 0.140
_exptl_crystal_size_min 0.100
_refine_diff_density_max 0.294
_refine_diff_density_min -0.275
_refine_ls_extinction_method none
_refine_ls_goodness_of_fit_ref 1.047
_refine_ls_hydrogen_treatment constr
_refine_ls_matrix_type full
_refine_ls_number_parameters 245
_refine_ls_number_reflns 3896
_refine_ls_number_restraints 0
_refine_ls_restrained_S_all 1.047
_refine_ls_R_factor_all 0.0875
_refine_ls_R_factor_gt 0.0581
_refine_ls_shift/su_max 0.000
_refine_ls_shift/su_mean 0.000
_refine_ls_structure_factor_coef Fsqd
_refine_ls_weighting_details 'w=1/[\s^2^(Fo^2^)+(0.0606P)^2^+0.9100P] where P=(Fo^2^+2Fc^2^)/3'
_refine_ls_weighting_scheme calc
_refine_ls_wR_factor_gt 0.1222
_refine_ls_wR_factor_ref 0.1340
_reflns_number_gt 2995
_reflns_number_total 3896
_reflns_threshold_expression 'I > 2\s(I)'
_cod_data_source_file sk3748sup1.cif
_cod_data_source_block IIa
_cod_original_sg_symbol_H-M 'P 21/c'
_cod_database_code 2022153
_shelx_space_group_comment
;
The symmetry employed for this shelxl refinement is uniquely defined
by the following loop, which should always be used as a source of
symmetry information in preference to the above space-group names.
They are only intended as comments.
;
_shelx_estimated_absorpt_t_min 0.987
_shelx_estimated_absorpt_t_max 0.990
_shelxl_version_number 2.014

loop_
_space_group_symop_operation_xyz
'x, y, z'
'-x, y+1/2, -z+1/2'
'-x, -y, -z'
'x, -y-1/2, z-1/2'

loop_
_atom_site_type_symbol
_atom_site_label
_atom_site_fract_x
_atom_site_fract_y
_atom_site_fract_z
_atom_site_U_iso_or_equiv
_atom_site_adp_type
_atom_site_calc_flag
_atom_site_occupancy
_atom_site_disorder_assembly
_atom_site_disorder_group
N N1 0.6199(2) 0.31996(8) 0.37330(16) 0.0156(4) Uani d 1 . .
C C2 0.7010(3) 0.34442(10) 0.4817(2) 0.0164(4) Uani d 1 . .
O O2 0.7641(2) 0.31249(7) 0.57079(14) 0.0230(4) Uani d 1 . .
C C3 0.6989(3) 0.41837(10) 0.46925(19) 0.0148(4) Uani d 1 . .
C C3A 0.6043(3) 0.43166(9) 0.34734(19) 0.0141(4) Uani d 1 . .
C C4 0.5544(3) 0.48812(10) 0.2810(2) 0.0166(5) Uani d 1 . .
H H4 0.5831 0.5299 0.3154 0.020 Uiso calc 1 . .
C C5 0.4619(3) 0.48238(10) 0.1635(2) 0.0192(5) Uani d 1 . .
H H5 0.4271 0.5207 0.1178 0.023 Uiso calc 1 . .
C C6 0.4195(3) 0.42170(11) 0.1120(2) 0.0203(5) Uani d 1 . .
H H6 0.3572 0.4191 0.0314 0.024 Uiso calc 1 . .
C C7 0.4668(3) 0.36458(11) 0.1764(2) 0.0194(5) Uani d 1 . .
H H7 0.4373 0.3229 0.1416 0.023 Uiso calc 1 . .
C C7A 0.5584(3) 0.37070(10) 0.2930(2) 0.0158(4) Uani d 1 . .
C C1 0.6064(3) 0.25053(10) 0.3443(2) 0.0180(5) Uani d 1 . .
H H1A 0.6825 0.2259 0.4083 0.022 Uiso calc 1 . .
H H1B 0.6519 0.2428 0.2645 0.022 Uiso calc 1 . .
C C11 0.4190(3) 0.22472(9) 0.33689(19) 0.0156(5) Uani d 1 . .
C C12 0.3066(3) 0.24356(10) 0.4221(2) 0.0186(5) Uani d 1 . .
H H12 0.3480 0.2730 0.4863 0.022 Uiso calc 1 . .
C C13 0.1344(3) 0.21970(10) 0.4140(2) 0.0201(5) Uani d 1 . .
H H13 0.0591 0.2326 0.4729 0.024 Uiso calc 1 . .
C C14 0.0728(3) 0.17722(10) 0.3201(2) 0.0221(5) Uani d 1 . .
H H14 -0.0453 0.1613 0.3138 0.027 Uiso calc 1 . .
C C15 0.1841(3) 0.15792(10) 0.2352(2) 0.0223(5) Uani d 1 . .
H H15 0.1419 0.1287 0.1708 0.027 Uiso calc 1 . .
C C16 0.3566(3) 0.18102(10) 0.2440(2) 0.0194(5) Uani d 1 . .
H H16 0.4326 0.1670 0.1864 0.023 Uiso calc 1 . .
C C31 0.7821(3) 0.45231(9) 0.5646(2) 0.0156(4) Uani d 1 . .
H H31 0.8289 0.4273 0.6343 0.019 Uiso calc 1 . .
C C32 0.8098(3) 0.52374(10) 0.57446(19) 0.0163(5) Uani d 1 . .
O O32 0.7480(2) 0.56084(7) 0.49270(14) 0.0240(4) Uani d 1 . .
C C321 0.9176(3) 0.54977(10) 0.68739(19) 0.0155(5) Uani d 1 . .
C C322 0.9382(3) 0.61761(10) 0.6968(2) 0.0195(5) Uani d 1 . .
H H322 0.8854 0.6447 0.6319 0.023 Uiso calc 1 . .
C C323 1.0337(3) 0.64590(10) 0.7986(2) 0.0215(5) Uani d 1 . .
H H323 1.0465 0.6919 0.8051 0.026 Uiso calc 1 . .
C C324 1.1100(3) 0.60517(11) 0.8905(2) 0.0194(5) Uani d 1 . .
F F324 1.20475(18) 0.63155(6) 0.99166(12) 0.0271(3) Uani d 1 . .
C C325 1.0949(3) 0.53824(10) 0.8854(2) 0.0193(5) Uani d 1 . .
H H325 1.1498 0.5116 0.9503 0.023 Uiso calc 1 . .
C C326 0.9974(3) 0.51083(10) 0.7831(2) 0.0178(5) Uani d 1 . .
H H326 0.9846 0.4647 0.7780 0.021 Uiso calc 1 . .

loop_
_atom_site_aniso_label
_atom_site_aniso_U_11
_atom_site_aniso_U_22
_atom_site_aniso_U_33
_atom_site_aniso_U_12
_atom_site_aniso_U_13
_atom_site_aniso_U_23
N1 0.0179(10) 0.0131(8) 0.0150(9) -0.0015(7) -0.0011(8) 0.0004(7)
C2 0.0139(11) 0.0179(10) 0.0175(11) -0.0014(9) 0.0025(9) 0.0011(9)
O2 0.0285(9) 0.0181(7) 0.0200(8) -0.0015(7) -0.0061(7) 0.0042(7)
C3 0.0123(10) 0.0163(9) 0.0166(11) 0.0006(8) 0.0044(8) 0.0029(8)
C3A 0.0121(11) 0.0176(10) 0.0133(10) 0.0005(8) 0.0041(9) 0.0008(8)
C4 0.0138(11) 0.0179(10) 0.0186(11) -0.0009(9) 0.0036(9) 0.0012(9)
C5 0.0169(11) 0.0220(10) 0.0190(11) 0.0019(9) 0.0029(9) 0.0055(9)
C6 0.0150(11) 0.0296(11) 0.0158(11) -0.0023(9) 0.0001(9) 0.0023(9)
C7 0.0172(11) 0.0226(10) 0.0178(11) -0.0013(9) 0.0004(9) -0.0012(9)
C7A 0.0130(11) 0.0181(10) 0.0169(11) 0.0014(9) 0.0049(9) 0.0038(8)
C1 0.0191(12) 0.0140(9) 0.0201(11) 0.0027(9) -0.0001(10) -0.0007(9)
C11 0.0177(12) 0.0122(9) 0.0161(11) 0.0030(8) -0.0010(9) 0.0047(8)
C12 0.0263(13) 0.0147(9) 0.0142(11) -0.0005(9) -0.0003(9) 0.0013(8)
C13 0.0241(13) 0.0185(10) 0.0190(11) 0.0033(9) 0.0079(10) 0.0022(9)
C14 0.0197(12) 0.0201(10) 0.0269(13) -0.0046(9) 0.0039(10) 0.0016(9)
C15 0.0265(13) 0.0191(10) 0.0212(12) -0.0058(10) 0.0027(10) -0.0051(9)
C16 0.0245(13) 0.0154(10) 0.0192(11) -0.0005(9) 0.0064(10) -0.0004(9)
C31 0.0153(11) 0.0167(10) 0.0146(10) -0.0002(9) 0.0012(9) 0.0019(8)
C32 0.0152(11) 0.0176(10) 0.0171(11) -0.0011(8) 0.0057(9) 0.0013(9)
O32 0.0315(10) 0.0187(7) 0.0203(8) -0.0026(7) -0.0029(7) 0.0038(7)
C321 0.0141(11) 0.0175(10) 0.0160(11) 0.0009(8) 0.0064(9) 0.0001(8)
C322 0.0214(12) 0.0160(10) 0.0220(12) 0.0000(9) 0.0060(10) 0.0007(9)
C323 0.0238(13) 0.0153(10) 0.0271(13) -0.0025(9) 0.0098(10) -0.0039(9)
C324 0.0172(11) 0.0251(11) 0.0168(11) -0.0056(9) 0.0053(9) -0.0088(9)
F324 0.0286(8) 0.0300(7) 0.0225(7) -0.0063(6) 0.0020(6) -0.0116(6)
C325 0.0196(12) 0.0213(10) 0.0166(11) 0.0004(9) 0.0012(9) -0.0002(9)
C326 0.0170(11) 0.0162(9) 0.0204(11) -0.0002(9) 0.0027(9) -0.0020(9)

loop_
_atom_type_symbol
_atom_type_description
_atom_type_scat_dispersion_real
_atom_type_scat_dispersion_imag
_atom_type_scat_source
C C 0.0033 0.0016 'International Tables Vol C Tables 4.2.6.8 and 6.1.1.4'
H H 0.0000 0.0000 'International Tables Vol C Tables 4.2.6.8 and 6.1.1.4'
N N 0.0061 0.0033 'International Tables Vol C Tables 4.2.6.8 and 6.1.1.4'
O O 0.0106 0.0060 'International Tables Vol C Tables 4.2.6.8 and 6.1.1.4'
F F 0.0171 0.0103 'International Tables Vol C Tables 4.2.6.8 and 6.1.1.4'

loop_
_geom_angle_atom_site_label_1
_geom_angle_atom_site_label_2
_geom_angle_atom_site_label_3
_geom_angle_site_symmetry_1
_geom_angle_site_symmetry_3
_geom_angle
_geom_angle_publ_flag
C2 N1 C7A . . 110.63(17) ?
C2 N1 C1 . . 124.06(17) ?
C7A N1 C1 . . 125.26(17) ?
O2 C2 N1 . . 126.03(19) ?
O2 C2 C3 . . 127.10(19) ?
N1 C2 C3 . . 106.86(17) ?
C31 C3 C3A . . 138.04(19) ?
C31 C3 C2 . . 116.53(18) ?
C3A C3 C2 . . 105.40(17) ?
C4 C3A C7A . . 118.59(19) ?
C4 C3A C3 . . 134.61(19) ?
C7A C3A C3 . . 106.79(17) ?
C5 C4 C3A . . 119.03(19) ?
C5 C4 H4 . . 120.5 ?
C3A C4 H4 . . 120.5 ?
C6 C5 C4 . . 121.1(2) ?
C6 C5 H5 . . 119.5 ?
C4 C5 H5 . . 119.5 ?
C5 C6 C7 . . 121.1(2) ?
C5 C6 H6 . . 119.5 ?
C7 C6 H6 . . 119.5 ?
C7A C7 C6 . . 117.5(2) ?
C7A C7 H7 . . 121.3 ?
C6 C7 H7 . . 121.3 ?
C7 C7A N1 . . 127.00(19) ?
C7 C7A C3A . . 122.74(19) ?
N1 C7A C3A . . 110.26(18) ?
N1 C1 C11 . . 113.18(17) ?
N1 C1 H1A . . 108.9 ?
C11 C1 H1A . . 108.9 ?
N1 C1 H1B . . 108.9 ?
C11 C1 H1B . . 108.9 ?
H1A C1 H1B . . 107.8 ?
C12 C11 C16 . . 118.9(2) ?
C12 C11 C1 . . 121.19(19) ?
C16 C11 C1 . . 119.9(2) ?
C13 C12 C11 . . 120.6(2) ?
C13 C12 H12 . . 119.7 ?
C11 C12 H12 . . 119.7 ?
C14 C13 C12 . . 120.0(2) ?
C14 C13 H13 . . 120.0 ?
C12 C13 H13 . . 120.0 ?
C13 C14 C15 . . 119.8(2) ?
C13 C14 H14 . . 120.1 ?
C15 C14 H14 . . 120.1 ?
C16 C15 C14 . . 120.3(2) ?
C16 C15 H15 . . 119.8 ?
C14 C15 H15 . . 119.8 ?
C15 C16 C11 . . 120.4(2) ?
C15 C16 H16 . . 119.8 ?
C11 C16 H16 . . 119.8 ?
C3 C31 C32 . . 128.0(2) ?
C3 C31 H31 . . 116.0 ?
C32 C31 H31 . . 116.0 ?
O32 C32 C31 . . 121.5(2) ?
O32 C32 C321 . . 120.36(18) ?
C31 C32 C321 . . 118.11(18) ?
C326 C321 C322 . . 118.5(2) ?
C326 C321 C32 . . 124.09(18) ?
C322 C321 C32 . . 117.38(19) ?
C323 C322 C321 . . 121.3(2) ?
C323 C322 H322 . . 119.4 ?
C321 C322 H322 . . 119.4 ?
C324 C323 C322 . . 117.8(2) ?
C324 C323 H323 . . 121.1 ?
C322 C323 H323 . . 121.1 ?
F324 C324 C325 . . 117.6(2) ?
F324 C324 C323 . . 119.19(19) ?
C325 C324 C323 . . 123.2(2) ?
C324 C325 C326 . . 118.1(2) ?
C324 C325 H325 . . 120.9 ?
C326 C325 H325 . . 120.9 ?
C325 C326 C321 . . 121.0(2) ?
C325 C326 H326 . . 119.5 ?
C321 C326 H326 . . 119.5 ?

loop_
_geom_bond_atom_site_label_1
_geom_bond_atom_site_label_2
_geom_bond_site_symmetry_2
_geom_bond_distance
_geom_bond_publ_flag
N1 C2 . 1.363(3) ?
N1 C7A . 1.404(3) ?
N1 C1 . 1.458(3) ?
C2 O2 . 1.222(3) ?
C2 C3 . 1.521(3) ?
C3 C31 . 1.346(3) ?
C3 C3A . 1.461(3) ?
C3A C4 . 1.394(3) ?
C3A C7A . 1.409(3) ?
C4 C5 . 1.392(3) ?
C4 H4 . 0.9500 ?
C5 C6 . 1.386(3) ?
C5 H5 . 0.9500 ?
C6 C7 . 1.391(3) ?
C6 H6 . 0.9500 ?
C7 C7A . 1.381(3) ?
C7 H7 . 0.9500 ?
C1 C11 . 1.513(3) ?
C1 H1A . 0.9900 ?
C1 H1B . 0.9900 ?
C11 C12 . 1.393(3) ?
C11 C16 . 1.393(3) ?
C12 C13 . 1.390(3) ?
C12 H12 . 0.9500 ?
C13 C14 . 1.383(3) ?
C13 H13 . 0.9500 ?
C14 C15 . 1.387(3) ?
C14 H14 . 0.9500 ?
C15 C16 . 1.386(3) ?
C15 H15 . 0.9500 ?
C16 H16 . 0.9500 ?
C31 C32 . 1.481(3) ?
C31 H31 . 0.9500 ?
C32 O32 . 1.223(3) ?
C32 C321 . 1.495(3) ?
C321 C326 . 1.395(3) ?
C321 C322 . 1.401(3) ?
C322 C323 . 1.380(3) ?
C322 H322 . 0.9500 ?
C323 C324 . 1.379(3) ?
C323 H323 . 0.9500 ?
C324 F324 . 1.356(2) ?
C324 C325 . 1.377(3) ?
C325 C326 . 1.383(3) ?
C325 H325 . 0.9500 ?
C326 H326 . 0.9500 ?

loop_
_geom_hbond_atom_site_label_D
_geom_hbond_atom_site_label_H
_geom_hbond_atom_site_label_A
_geom_hbond_site_symmetry_A
_geom_hbond_distance_DH
_geom_hbond_distance_HA
_geom_hbond_distance_DA
_geom_hbond_angle_DHA
_geom_hbond_publ_flag
C15 H15 O32 2_645 0.95 2.49 3.278(3) 141 no

loop_
_geom_torsion_atom_site_label_1
_geom_torsion_atom_site_label_2
_geom_torsion_atom_site_label_3
_geom_torsion_atom_site_label_4
_geom_torsion_site_symmetry_1
_geom_torsion_site_symmetry_2
_geom_torsion_site_symmetry_3
_geom_torsion_site_symmetry_4
_geom_torsion
_geom_torsion_publ_flag
C7A N1 C2 O2 . . . . 178.1(2) ?
C1 N1 C2 O2 . . . . -4.2(3) ?
C7A N1 C2 C3 . . . . -2.5(2) ?
C1 N1 C2 C3 . . . . 175.26(18) ?
O2 C2 C3 C31 . . . . 3.1(3) ?
N1 C2 C3 C31 . . . . -176.39(19) ?
O2 C2 C3 C3A . . . . -178.4(2) ?
N1 C2 C3 C3A . . . . 2.1(2) ?
C31 C3 C3A C4 . . . . -3.4(5) ?
C2 C3 C3A C4 . . . . 178.6(2) ?
C31 C3 C3A C7A . . . . 177.0(3) ?
C2 C3 C3A C7A . . . . -0.9(2) ?
C7A C3A C4 C5 . . . . -0.2(3) ?
C3 C3A C4 C5 . . . . -179.8(2) ?
C3A C4 C5 C6 . . . . -0.2(3) ?
C4 C5 C6 C7 . . . . 0.5(3) ?
C5 C6 C7 C7A . . . . -0.4(3) ?
C6 C7 C7A N1 . . . . -179.5(2) ?
C6 C7 C7A C3A . . . . 0.0(3) ?
C2 N1 C7A C7 . . . . -178.6(2) ?
C1 N1 C7A C7 . . . . 3.7(3) ?
C2 N1 C7A C3A . . . . 1.9(2) ?
C1 N1 C7A C3A . . . . -175.75(19) ?
C4 C3A C7A C7 . . . . 0.4(3) ?
C3 C3A C7A C7 . . . . 180.0(2) ?
C4 C3A C7A N1 . . . . 179.88(19) ?
C3 C3A C7A N1 . . . . -0.5(2) ?
C2 N1 C1 C11 . . . . 111.4(2) ?
C7A N1 C1 C11 . . . . -71.2(3) ?
N1 C1 C11 C12 . . . . -41.8(3) ?
N1 C1 C11 C16 . . . . 138.60(19) ?
C16 C11 C12 C13 . . . . -0.6(3) ?
C1 C11 C12 C13 . . . . 179.74(19) ?
C11 C12 C13 C14 . . . . -0.5(3) ?
C12 C13 C14 C15 . . . . 0.8(3) ?
C13 C14 C15 C16 . . . . 0.0(3) ?
C14 C15 C16 C11 . . . . -1.1(3) ?
C12 C11 C16 C15 . . . . 1.4(3) ?
C1 C11 C16 C15 . . . . -178.94(19) ?
C3A C3 C31 C32 . . . . -1.7(4) ?
C2 C3 C31 C32 . . . . 176.1(2) ?
C3 C31 C32 O32 . . . . 3.5(4) ?
C3 C31 C32 C321 . . . . -176.0(2) ?
O32 C32 C321 C326 . . . . -178.0(2) ?
C31 C32 C321 C326 . . . . 1.5(3) ?
O32 C32 C321 C322 . . . . 2.4(3) ?
C31 C32 C321 C322 . . . . -178.2(2) ?
C326 C321 C322 C323 . . . . -0.5(3) ?
C32 C321 C322 C323 . . . . 179.2(2) ?
C321 C322 C323 C324 . . . . 0.6(3) ?
C322 C323 C324 F324 . . . . 179.96(19) ?
C322 C323 C324 C325 . . . . -0.1(4) ?
F324 C324 C325 C326 . . . . 179.52(19) ?
C323 C324 C325 C326 . . . . -0.4(4) ?
C324 C325 C326 C321 . . . . 0.5(3) ?
C322 C321 C326 C325 . . . . 0.0(3) ?
C32 C321 C326 C325 . . . . -179.7(2) ?

_cod_database_fobs_code 2022153
